data_2200343
loop_
_publ_author_name
'Sim, Wonbo'
'Lee, Jai Young'
'Kim, Jong Seung'
'Kim, Moon-Jib'
'Kim, Jin-Gyu'
'Suh, Il-Hwan'

_publ_section_title
2,11,18,21,24-Pentaoxatetracyclo[23.4.0.0^4,9^.0^12,17^]nonaicosa-1(25),4(9),5,7,12(17),13,15,26,28-nonaene
_journal_issue 5
_journal_name_full 'Acta Crystallographica Section E'
_journal_page_first o416
_journal_page_last o418
_journal_paper_doi 10.1107/S1600536801005505
_journal_volume 57
_journal_year 2001
_chemical_formula_iupac 'C24 H24 O5'
_chemical_formula_moiety 'C24 H24 O5'
_chemical_formula_sum 'C24 H24 O5'
_chemical_formula_weight 392.43
_chemical_name_systematic
;
?
;
_space_group_IT_number 36
_symmetry_cell_setting orthorhombic
_symmetry_space_group_name_Hall 'C 2c -2'
_symmetry_space_group_name_H-M 'C m c 21'
_audit_creation_method SHELXL-97
_cell_angle_alpha 90.00
_cell_angle_beta 90.00
_cell_angle_gamma 90.00
_cell_formula_units_Z 4
_cell_length_a 21.585(4)
_cell_length_b 11.675(3)
_cell_length_c 8.092(2)
_cell_measurement_reflns_used 20
_cell_measurement_temperature 293(2)
_cell_measurement_theta_max 14.06
_cell_measurement_theta_min 11.37
_cell_volume 2039.2(8)
_computing_cell_refinement 'CAD-4 EXPRESS'
_computing_data_collection 'CAD-4 EXPRESS (Enraf-Nonius, 1994)'
_computing_data_reduction 'XCAD4 (Harms & Wocadlo, 1995)'
_computing_molecular_graphics 'ORTEP-3 (Farrugia, 1997)'
_computing_publication_material 'WinGX (Farrugia, 1999)'
_computing_structure_refinement 'SHELXL97 (Sheldrick, 1997)'
_computing_structure_solution 'SHELXS97 (Sheldrick, 1997)'
_diffrn_ambient_temperature 293(2)
_diffrn_measured_fraction_theta_full .871
_diffrn_measured_fraction_theta_max .871
_diffrn_measurement_device_type 'Enraf-Nonius CAD-4'
_diffrn_measurement_method 'non-profiled \w/2\q'
_diffrn_radiation_monochromator graphite
_diffrn_radiation_source 'fine-focus sealed tube'
_diffrn_radiation_type MoK\a
_diffrn_radiation_wavelength .71069
_diffrn_reflns_av_R_equivalents .011
_diffrn_reflns_av_sigmaI/netI .070
_diffrn_reflns_limit_h_max 30
_diffrn_reflns_limit_h_min 0
_diffrn_reflns_limit_k_max 16
_diffrn_reflns_limit_k_min 0
_diffrn_reflns_limit_l_max 5
_diffrn_reflns_limit_l_min -11
_diffrn_reflns_number 1650
_diffrn_reflns_theta_full 29.95
_diffrn_reflns_theta_max 29.95
_diffrn_reflns_theta_min 3.20
_diffrn_standards_decay_% 1
_diffrn_standards_interval_time 300
_diffrn_standards_number 3
_exptl_absorpt_coefficient_mu .089
_exptl_absorpt_correction_type none
_exptl_crystal_colour colorless
_exptl_crystal_density_diffrn 1.278
_exptl_crystal_density_method 'not measured'
_exptl_crystal_description block
_exptl_crystal_F_000 832
_exptl_crystal_size_max .37
_exptl_crystal_size_mid .25
_exptl_crystal_size_min .20
_refine_diff_density_max .11
_refine_diff_density_min -.14
_refine_ls_abs_structure_details 'Flack (1983)'
_refine_ls_abs_structure_Flack 0(3)
_refine_ls_extinction_coef .0098(9)
_refine_ls_extinction_method SHELXL97
_refine_ls_goodness_of_fit_ref .981
_refine_ls_hydrogen_treatment constr
_refine_ls_matrix_type full
_refine_ls_number_parameters 144
_refine_ls_number_reflns 1597
_refine_ls_number_restraints 1
_refine_ls_restrained_S_all .981
_refine_ls_R_factor_all .142
_refine_ls_R_factor_gt .045
_refine_ls_shift/su_max <0.001
_refine_ls_shift/su_mean .000
_refine_ls_structure_factor_coef Fsqd
_refine_ls_weighting_details 'calc w = 1/[\s^2^(Fo^2^)+(0.0360P)^2^+0.0439P] where P = (Fo^2^+2Fc^2^)/3'
_refine_ls_weighting_scheme calc
_refine_ls_wR_factor_ref .107
_reflns_number_gt 708
_reflns_number_total 1597
_reflns_threshold_expression I>2\s(I)
_cod_data_source_file tk6010.cif
_cod_data_source_block kim149
_cod_original_cell_volume 2039.3(8)
_cod_database_code 2200343

loop_
_symmetry_equiv_pos_as_xyz
'x, y, z'
'-x, -y, z+1/2'
'x, -y, z+1/2'
'-x, y, z'
'x+1/2, y+1/2, z'
'-x+1/2, -y+1/2, z+1/2'
'x+1/2, -y+1/2, z+1/2'
'-x+1/2, y+1/2, z'

loop_
_atom_site_label
_atom_site_fract_x
_atom_site_fract_y
_atom_site_fract_z
_atom_site_U_iso_or_equiv
_atom_site_adp_type
_atom_site_calc_flag
_atom_site_refinement_flags
_atom_site_occupancy
_atom_site_disorder_assembly
_atom_site_disorder_group
_atom_site_type_symbol
C1 .9687(2) .8209(4) -.6581(7) .0934(19) Uani d . 1 . . C
H1 .9468 .8125 -.7563 .112 Uiso calc R 1 . . H
C2 .9388(2) .8332(4) -.5134(9) .0940(18) Uani d . 1 A . C
H2 .8957 .8322 -.5133 .113 Uiso calc R 1 . . H
C3 .96910(19) .8471(4) -.3669(5) .0692(15) Uani d . 1 . . C
C4 .9173(5) .8819(7) -.2460(12) .090(3) Uani d P .58 A 1 C
H4A .9328 .9384 -.1683 .108 Uiso calc PR .58 A 1 H
H4B .8830 .9154 -.3062 .108 Uiso calc PR .58 A 1 H
C4' .9518(5) .8372(12) -.1759(15) .061(3) Uani d P .42 A 2 C
H4A' .9832 .7931 -.1182 .073 Uiso calc PR .42 A 2 H
H4B' .9499 .9129 -.1267 .073 Uiso calc PR .42 A 2 H
C5 .8552(2) .8064(5) -.0406(6) .0649(12) Uani d . 1 A . C
C6 .8196(2) .9030(4) -.0356(7) .0818(15) Uani d . 1 . . C
H6 .8257 .9608 -.1130 .098 Uiso calc R 1 . . H
C7 .7743(2) .9148(5) .0850(9) .111(2) Uani d . 1 . . C
H7 .7501 .9806 .0883 .134 Uiso calc R 1 . . H
C8 .7653(3) .8303(7) .1983(9) .123(2) Uani d . 1 . . C
H8 .7348 .8381 .2786 .148 Uiso calc R 1 . . H
C9 .8015(3) .7334(6) .1934(7) .0992(17) Uani d . 1 . . C
H9 .7952 .6760 .2714 .119 Uiso calc R 1 . . H
C10 .8471(2) .7196(5) .0747(6) .0697(13) Uani d . 1 . . C
C11 .8905(2) .5526(4) .2021(7) .0989(16) Uani d . 1 . . C
H11A .8534 .5065 .2138 .119 Uiso calc R 1 . . H
H11B .8960 .5976 .3018 .119 Uiso calc R 1 . . H
C12 .9458(2) .4774(4) .1736(7) .0974(17) Uani d . 1 . . C
H12A .9462 .4155 .2535 .117 Uiso calc R 1 . . H
H12B .9440 .4444 .0637 .117 Uiso calc R 1 . . H
O1 .89803(19) .7865(3) -.1631(4) .0840(10) Uani d . 1 . . O
O2 .88555(14) .6266(3) .0595(4) .0818(10) Uani d . 1 . . O
O3 1.0000 .5450(3) .1905(6) .0758(12) Uani d S 1 . . O

loop_
_atom_site_aniso_label
_atom_site_aniso_U_11
_atom_site_aniso_U_22
_atom_site_aniso_U_33
_atom_site_aniso_U_12
_atom_site_aniso_U_13
_atom_site_aniso_U_23
C1 .144(6) .070(3) .066(3) .013(3) -.047(4) -.005(3)
C2 .057(3) .089(4) .136(6) .000(3) -.002(4) -.041(4)
C3 .087(4) .052(3) .069(3) -.017(2) .021(3) -.017(2)
C4 .115(9) .062(6) .094(8) .027(6) .045(7) .005(5)
C4' .052(8) .076(8) .056(8) .033(7) -.002(7) -.007(7)
C5 .063(3) .077(4) .054(3) -.009(3) .006(3) -.011(3)
C6 .080(4) .087(4) .078(4) .006(3) .001(3) -.012(3)
C7 .074(4) .144(6) .117(5) .010(4) .018(4) -.042(5)
C8 .078(5) .187(7) .105(5) -.008(5) .027(5) -.033(6)
C9 .074(4) .147(5) .077(4) -.031(4) .021(4) .005(4)
C10 .067(3) .088(4) .054(3) -.011(3) .000(3) -.003(3)
C11 .120(4) .101(4) .076(4) -.040(3) -.016(4) .039(4)
C12 .164(5) .053(3) .076(4) -.033(4) -.027(4) .018(3)
O1 .104(3) .067(2) .081(2) -.0027(19) .043(2) .007(2)
O2 .099(2) .091(2) .0552(19) -.009(2) .006(2) .015(2)
O3 .101(3) .048(2) .079(3) .000 .000 .000(3)

loop_
_atom_type_symbol
_atom_type_description
_atom_type_scat_dispersion_real
_atom_type_scat_dispersion_imag
_atom_type_scat_source
C C .0033 .0016 'International Tables Vol C Tables 4.2.6.8 and 6.1.1.4'
H H .0000 .0000 'International Tables Vol C Tables 4.2.6.8 and 6.1.1.4'
O O .0106 .0060 'International Tables Vol C Tables 4.2.6.8 and 6.1.1.4'

loop_
_geom_angle_atom_site_label_1
_geom_angle_atom_site_label_2
_geom_angle_atom_site_label_3
_geom_angle_site_symmetry_1
_geom_angle_site_symmetry_3
_geom_angle
C2 C1 C1 . 4_755 118.7(3)
C1 C2 C3 . . 122.6(5)
C3 C3 C2 4_755 . 118.6(3)
C3 C3 C4 4_755 . 136.5(5)
C2 C3 C4 . . 103.7(6)
C3 C3 C4' 4_755 . 103.5(4)
C2 C3 C4' . . 136.2(6)
C4 C3 C4' . . 39.9(4)
O1 C4 C3 . . 108.6(5)
O1 C4' C3 . . 108.5(8)
C6 C5 O1 . . 122.7(5)
C6 C5 C10 . . 120.8(5)
O1 C5 C10 . . 116.5(5)
C5 C6 C7 . . 120.0(5)
C8 C7 C6 . . 120.1(6)
C7 C8 C9 . . 119.7(6)
C8 C9 C10 . . 121.3(6)
O2 C10 C9 . . 125.7(6)
O2 C10 C5 . . 116.2(5)
C9 C10 C5 . . 118.1(5)
O2 C11 C12 . . 106.7(5)
O3 C12 C11 . . 108.5(3)
C4' O1 C4 . . 47.2(5)
C4' O1 C5 . . 125.3(6)
C4 O1 C5 . . 114.9(5)
C10 O2 C11 . . 116.5(4)
C12 O3 C12 4_755 . 111.3(5)

loop_
_geom_bond_atom_site_label_1
_geom_bond_atom_site_label_2
_geom_bond_site_symmetry_2
_geom_bond_distance
_geom_bond_publ_flag
C1 C2 . 1.345(6) ?
C1 C1 4_755 1.349(9) ?
C2 C3 . 1.363(6) ?
C3 C3 4_755 1.334(8) ?
C3 C4 . 1.540(8) ?
C3 C4' . 1.594(13) ?
C4 O1 . 1.366(9) ?
C4' O1 . 1.307(11) ?
C5 C6 . 1.365(6) ?
C5 O1 . 1.375(5) ?
C5 C10 . 1.389(5) ?
C6 C7 . 1.388(7) ?
C7 C8 . 1.361(7) ?
C8 C9 . 1.375(6) ?
C9 C10 . 1.385(6) ?
C10 O2 . 1.372(5) ?
C11 O2 . 1.445(5) ?
C11 C12 . 1.498(6) ?
C12 O3 . 1.418(4) ?
O3 C12 4_755 1.418(4) ?

loop_
_geom_torsion_atom_site_label_1
_geom_torsion_atom_site_label_2
_geom_torsion_atom_site_label_3
_geom_torsion_atom_site_label_4
_geom_torsion_site_symmetry_1
_geom_torsion_site_symmetry_4
_geom_torsion
C1 C1 C2 C3 4_755 . .8(7)
C1 C2 C3 C3 . 4_755 -.8(7)
C1 C2 C3 C4 . . 168.8(6)
C1 C2 C3 C4' . . -163.7(8)
C3 C3 C4 O1 4_755 . -96.6(8)
C2 C3 C4 O1 . . 96.8(8)
C4' C3 C4 O1 . . -53.4(8)
C3 C3 C4' O1 4_755 . -152.0(7)
C2 C3 C4' O1 . . 12.6(14)
C4 C3 C4' O1 . . 57.0(7)
O1 C5 C6 C7 . . 175.7(4)
C10 C5 C6 C7 . . -.5(6)
C5 C6 C7 C8 . . -.1(8)
C6 C7 C8 C9 . . .4(10)
C7 C8 C9 C10 . . -.2(9)
C8 C9 C10 O2 . . 179.9(5)
C8 C9 C10 C5 . . -.3(7)
C6 C5 C10 O2 . . -179.6(4)
O1 C5 C10 O2 . . 4.0(5)
C6 C5 C10 C9 . . .6(6)
O1 C5 C10 C9 . . -175.8(4)
O2 C11 C12 O3 . . 71.7(5)
C3 C4' O1 C4 . . -55.8(7)
C3 C4' O1 C5 . . -148.6(5)
C3 C4 O1 C4' . . 58.9(8)
C3 C4 O1 C5 . . 174.9(5)
C6 C5 O1 C4' . . 74.6(10)
C10 C5 O1 C4' . . -109.0(9)
C6 C5 O1 C4 . . 20.7(8)
C10 C5 O1 C4 . . -163.0(7)
C9 C10 O2 C11 . . -17.6(6)
C5 C10 O2 C11 . . 162.6(3)
C12 C11 O2 C10 . . -165.7(3)
C11 C12 O3 C12 . 4_755 176.9(3)
